data_7236799
loop_
_publ_author_name
'Srivastava, Anant Kumar'
'Vijayakanth, Thangavel'
'Divya, Pillutla'
'Praveenkumar, B.'
'Steiner, Alexander'
'Boomishankar, Ramamoorthy'

_publ_section_title
;
 Altering polarization attributes in ferroelectric metallo-cavitands by
 varying hydrated alkali-metal guest cations
;
_journal_issue 29
_journal_name_full 'Journal of Materials Chemistry C'
_journal_page_first 7352
_journal_paper_doi 10.1039/C7TC01758H
_journal_volume 5
_journal_year 2017
_chemical_absolute_configuration unk
_chemical_formula_sum 'C128 H206 Co4 Cs N41 O78 P8'
_chemical_formula_weight 4183.72
_space_group_crystal_system tetragonal
_space_group_IT_number 97
_space_group_name_Hall 'I 4 2'
_space_group_name_H-M_alt 'I 4 2 2'
_atom_sites_solution_hydrogens geom
_audit_creation_method SHELXL-2014/7
_audit_update_record
;
2017-04-12 deposited with the CCDC.
2017-07-05 downloaded from the CCDC.
;
_cell_angle_alpha 90
_cell_angle_beta 90
_cell_angle_gamma 90
_cell_formula_units_Z 2
_cell_length_a 24.580(3)
_cell_length_b 24.580(3)
_cell_length_c 17.611(3)
_cell_measurement_reflns_used 9982
_cell_measurement_temperature 100(2)
_cell_measurement_theta_max 24.85
_cell_measurement_theta_min 2.18
_cell_volume 10640(3)
_computing_cell_refinement 'Bruker SAINT'
_computing_data_collection 'Bruker APEX2'
_computing_data_reduction 'Bruker SAINT'
_computing_molecular_graphics 'Bruker SHELXTL'
_computing_publication_material 'Bruker SHELXTL'
_computing_structure_refinement 'SHELXL-2014 (Sheldrick 2014)'
_computing_structure_solution 'SHELXS-97 (Sheldrick 2008)'
_diffrn_ambient_temperature 100(2)
_diffrn_measured_fraction_theta_full 0.999
_diffrn_measured_fraction_theta_max 0.998
_diffrn_measurement_device_type 'Bruker APEX-II CCD'
_diffrn_measurement_method 'Omega and phi scans'
_diffrn_radiation_type MoK\a
_diffrn_radiation_wavelength 0.71073
_diffrn_reflns_av_R_equivalents 0.0444
_diffrn_reflns_av_unetI/netI 0.0254
_diffrn_reflns_Laue_measured_fraction_full 0.999
_diffrn_reflns_Laue_measured_fraction_max 0.998
_diffrn_reflns_limit_h_max 29
_diffrn_reflns_limit_h_min -32
_diffrn_reflns_limit_k_max 23
_diffrn_reflns_limit_k_min -32
_diffrn_reflns_limit_l_max 23
_diffrn_reflns_limit_l_min -23
_diffrn_reflns_number 54731
_diffrn_reflns_point_group_measured_fraction_full 1.000
_diffrn_reflns_point_group_measured_fraction_max 0.998
_diffrn_reflns_theta_full 25.242
_diffrn_reflns_theta_max 28.279
_diffrn_reflns_theta_min 1.422
_diffrn_source 'fine-focus sealed tube'
_exptl_absorpt_coefficient_mu 0.625
_exptl_absorpt_correction_T_max 0.7457
_exptl_absorpt_correction_T_min 0.6292
_exptl_absorpt_correction_type multi-scan
_exptl_absorpt_process_details SADABS
_exptl_crystal_colour orange
_exptl_crystal_density_diffrn 1.306
_exptl_crystal_density_method 'not measured'
_exptl_crystal_description block
_exptl_crystal_F_000 4336
_exptl_crystal_preparation ', Ferroelectric and dielectric'
_exptl_crystal_recrystallization_method 'Re-crystallisation from solvent: Methanol and water'
_exptl_crystal_size_max 0.18
_exptl_crystal_size_mid 0.14
_exptl_crystal_size_min 0.10
_refine_diff_density_max 0.411
_refine_diff_density_min -0.266
_refine_diff_density_rms 0.051
_refine_ls_abs_structure_details
;
 Refined as an inversion twin.
;
_refine_ls_abs_structure_Flack 0.44(3)
_refine_ls_extinction_method none
_refine_ls_goodness_of_fit_ref 1.028
_refine_ls_hydrogen_treatment constr
_refine_ls_matrix_type full
_refine_ls_number_parameters 201
_refine_ls_number_reflns 6612
_refine_ls_number_restraints 12
_refine_ls_restrained_S_all 1.028
_refine_ls_R_factor_all 0.0556
_refine_ls_R_factor_gt 0.0375
_refine_ls_shift/su_max 0.000
_refine_ls_shift/su_mean 0.000
_refine_ls_structure_factor_coef Fsqd
_refine_ls_weighting_details 'w=1/[\s^2^(Fo^2^)+(0.0605P)^2^+6.6976P] where P=(Fo^2^+2Fc^2^)/3'
_refine_ls_weighting_scheme calc
_refine_ls_wR_factor_gt 0.1002
_refine_ls_wR_factor_ref 0.1133
_reflns_Friedel_coverage 0.803
_reflns_Friedel_fraction_full 1.000
_reflns_Friedel_fraction_max 0.998
_reflns_number_gt 5213
_reflns_number_total 6612
_reflns_threshold_expression 'I > 2\s(I)'
_cod_data_source_file c7tc01758h2.cif
_cod_data_source_block compound_Hy-Cs_2_sq
_cod_database_code 7236799
_shelx_shelxl_version_number 2014/7
_shelx_space_group_comment
;
The symmetry employed for this shelxl refinement is uniquely defined
by the following loop, which should always be used as a source of
symmetry information in preference to the above space-group names.
They are only intended as comments.
;

loop_
_space_group_symop_operation_xyz
'x, y, z'
'-x, -y, z'
'-y, x, z'
'y, -x, z'
'-x, y, -z'
'x, -y, -z'
'y, x, -z'
'-y, -x, -z'
'x+1/2, y+1/2, z+1/2'
'-x+1/2, -y+1/2, z+1/2'
'-y+1/2, x+1/2, z+1/2'
'y+1/2, -x+1/2, z+1/2'
'-x+1/2, y+1/2, -z+1/2'
'x+1/2, -y+1/2, -z+1/2'
'y+1/2, x+1/2, -z+1/2'
'-y+1/2, -x+1/2, -z+1/2'

loop_
_atom_site_label
_atom_site_type_symbol
_atom_site_fract_x
_atom_site_fract_y
_atom_site_fract_z
_atom_site_U_iso_or_equiv
_atom_site_adp_type
_atom_site_occupancy
_atom_site_site_symmetry_order
_atom_site_calc_flag
_atom_site_refinement_flags_posn
_atom_site_refinement_flags_adp
_atom_site_refinement_flags_occupancy
_atom_site_disorder_assembly
_atom_site_disorder_group
Co1 Co 0.23632(2) 0.5000 0.5000 0.04491(17) Uani 1 2 d S T P . .
O2 O 0.32078(11) 0.5000 0.5000 0.0441(7) Uani 1 2 d S T P . .
O3 O 0.15076(14) 0.5000 0.5000 0.0714(11) Uani 1 2 d S T P . .
Cs1 Cs 0.5000 0.5000 0.5000 0.03952(14) Uani 1 8 d S T P . .
O4 O 0.39367(16) 0.5020(3) 0.6121(2) 0.0492(7) Uiso 0.597(3) 1 d . U P . .
O4' O 0.4234(4) 0.4979(6) 0.6498(5) 0.0492(7) Uiso 0.266(3) 1 d . U P . .
O5 O 0.4182(2) 0.3905(2) 0.5001(6) 0.0492(7) Uiso 0.386(3) 1 d . U P . .
P1 P 0.35903(6) 0.35772(5) 0.29046(5) 0.0516(2) Uani 1 1 d . . . . .
O1 O 0.39257(14) 0.38953(14) 0.34432(15) 0.0555(6) Uani 1 1 d . . . . .
N1 N 0.31267(19) 0.39315(17) 0.2448(2) 0.0648(11) Uani 1 1 d . . . . .
H1 H 0.3119 0.3892 0.1951 0.078 Uiso 1 1 calc R U . . .
C11 C 0.27428(18) 0.42885(17) 0.2759(3) 0.0519(10) Uani 1 1 d . . . . .
C12 C 0.27123(15) 0.44083(16) 0.3529(2) 0.0465(9) Uani 1 1 d . . . . .
H12 H 0.2954 0.4228 0.3866 0.056 Uiso 1 1 calc R U . . .
N13 N 0.23568(13) 0.47675(14) 0.3818(2) 0.0489(8) Uani 1 1 d . . . . .
C14 C 0.20071(15) 0.5020(3) 0.3347(2) 0.0574(9) Uani 1 1 d . . . . .
H14 H 0.1759 0.5278 0.3549 0.069 Uiso 1 1 calc R U . . .
C15 C 0.2001(2) 0.4913(3) 0.2574(3) 0.0718(16) Uani 1 1 d . . . . .
H15 H 0.1747 0.5090 0.2251 0.086 Uiso 1 1 calc R U . . .
C16 C 0.2370(2) 0.4546(2) 0.2282(3) 0.0639(12) Uani 1 1 d . . . . .
H16 H 0.2370 0.4467 0.1754 0.077 Uiso 1 1 calc R U . . .
N2 N 0.32391(16) 0.31087(16) 0.3361(2) 0.0599(10) Uani 1 1 d . . . . .
H2 H 0.2892 0.3087 0.3242 0.072 Uiso 1 1 calc R U . . .
C21 C 0.34224(17) 0.27362(17) 0.3921(3) 0.0520(10) Uani 1 1 d . . . . .
C22 C 0.39696(16) 0.27150(16) 0.4132(3) 0.0489(9) Uani 1 1 d . . . . .
H22 H 0.4224 0.2944 0.3880 0.059 Uiso 1 1 calc R U . . .
N23 N 0.41462(14) 0.23792(12) 0.4682(2) 0.0478(8) Uani 1 1 d . . . . .
C24 C 0.37827(15) 0.20550(15) 0.5025(4) 0.0615(10) Uani 1 1 d . . . . .
H24 H 0.3906 0.1817 0.5413 0.074 Uiso 1 1 calc R U . . .
C25 C 0.32368(19) 0.2052(2) 0.4839(4) 0.0723(16) Uani 1 1 d . . . . .
H25 H 0.2990 0.1816 0.5092 0.087 Uiso 1 1 calc R U . . .
C26 C 0.30595(19) 0.24011(19) 0.4275(3) 0.0632(12) Uani 1 1 d . . . . .
H26 H 0.2686 0.2408 0.4134 0.076 Uiso 1 1 calc R U . . .
C1 C 0.4042(3) 0.3344(4) 0.2166(4) 0.058(3) Uiso 0.503(18) 1 d DG U P A 1
C2 C 0.3902(3) 0.2868(4) 0.1786(5) 0.067(3) Uiso 0.503(18) 1 d DG U P A 1
H2A H 0.3593 0.2666 0.1942 0.081 Uiso 0.503(18) 1 calc R U P A 1
C3 C 0.4217(4) 0.2689(4) 0.1180(5) 0.085(4) Uiso 0.503(18) 1 d DG U P A 1
H3 H 0.4121 0.2364 0.0921 0.102 Uiso 0.503(18) 1 calc R U P A 1
C4 C 0.4670(4) 0.2985(4) 0.0953(4) 0.087(4) Uiso 0.503(18) 1 d DG U P A 1
H4 H 0.4885 0.2862 0.0538 0.104 Uiso 0.503(18) 1 calc R U P A 1
C5 C 0.4809(4) 0.3461(4) 0.1333(5) 0.083(4) Uiso 0.503(18) 1 d DG U P A 1
H5 H 0.5119 0.3663 0.1177 0.099 Uiso 0.503(18) 1 calc R U P A 1
C6 C 0.4495(4) 0.3640(3) 0.1939(5) 0.078(3) Uiso 0.503(18) 1 d DG U P A 1
H6 H 0.4590 0.3966 0.2199 0.093 Uiso 0.503(18) 1 calc R U P A 1
C1' C 0.3921(4) 0.3217(4) 0.2146(4) 0.063(3) Uiso 0.497(18) 1 d G . P A 2
C2' C 0.3752(3) 0.2715(4) 0.1870(5) 0.068(3) Uiso 0.497(18) 1 d G . P A 2
H2' H 0.3451 0.2535 0.2095 0.081 Uiso 0.497(18) 1 calc R U P A 2
C3' C 0.4026(4) 0.2476(4) 0.1265(5) 0.083(4) Uiso 0.497(18) 1 d G . P A 2
H3' H 0.3911 0.2132 0.1076 0.100 Uiso 0.497(18) 1 calc R U P A 2
C4' C 0.4467(4) 0.2739(5) 0.0935(4) 0.085(4) Uiso 0.497(18) 1 d G . P A 2
H4' H 0.4654 0.2575 0.0522 0.101 Uiso 0.497(18) 1 calc R U P A 2
C5' C 0.4635(4) 0.3241(4) 0.1211(5) 0.090(4) Uiso 0.497(18) 1 d G . P A 2
H5' H 0.4937 0.3421 0.0986 0.108 Uiso 0.497(18) 1 calc R U P A 2
C6' C 0.4362(4) 0.3480(3) 0.1816(5) 0.082(4) Uiso 0.497(18) 1 d G . P A 2
H6' H 0.4477 0.3824 0.2005 0.099 Uiso 0.497(18) 1 calc R U P A 2

loop_
_atom_site_aniso_label
_atom_site_aniso_U_11
_atom_site_aniso_U_22
_atom_site_aniso_U_33
_atom_site_aniso_U_23
_atom_site_aniso_U_13
_atom_site_aniso_U_12
Co1 0.0308(3) 0.0411(3) 0.0628(4) 0.0042(5) 0.000 0.000
O2 0.0341(14) 0.0456(16) 0.0526(17) 0.000(3) 0.000 0.000
O3 0.0363(17) 0.077(3) 0.101(3) 0.010(4) 0.000 0.000
Cs1 0.03233(16) 0.03233(16) 0.0539(3) 0.000 0.000 0.000
P1 0.0568(9) 0.0506(9) 0.0475(5) -0.0060(5) -0.0071(6) 0.0089(4)
O1 0.050(2) 0.054(2) 0.0620(15) -0.0002(16) -0.0088(16) 0.0000(11)
N1 0.079(3) 0.064(3) 0.051(2) -0.0005(18) -0.017(2) 0.018(2)
C11 0.053(2) 0.042(2) 0.060(3) 0.0055(19) -0.0138(19) -0.0020(17)
C12 0.0384(19) 0.044(2) 0.057(2) 0.0008(17) -0.0136(17) 0.0010(15)
N13 0.0374(16) 0.0431(16) 0.066(2) 0.0019(16) -0.0108(15) -0.0020(13)
C14 0.0469(18) 0.0475(19) 0.078(3) 0.005(3) -0.0107(17) 0.009(3)
C15 0.069(3) 0.080(5) 0.066(3) 0.024(3) -0.016(2) 0.020(3)
C16 0.068(3) 0.069(3) 0.054(3) 0.007(2) -0.012(2) 0.011(2)
N2 0.052(2) 0.056(2) 0.072(2) 0.0026(17) -0.0131(17) -0.0013(18)
C21 0.049(2) 0.048(2) 0.058(3) -0.0074(19) -0.0066(19) -0.0002(18)
C22 0.045(2) 0.0371(19) 0.065(3) -0.0010(17) -0.0015(18) -0.0012(15)
N23 0.0456(17) 0.0345(15) 0.0633(19) 0.0008(14) -0.0056(15) -0.0018(13)
C24 0.054(2) 0.0476(19) 0.083(3) 0.017(3) -0.013(4) -0.0077(15)
C25 0.053(2) 0.061(3) 0.103(5) 0.002(3) -0.001(3) -0.0147(19)
C26 0.045(2) 0.059(3) 0.086(3) -0.008(2) -0.008(2) -0.0070(19)

loop_
_atom_type_symbol
_atom_type_description
_atom_type_scat_dispersion_real
_atom_type_scat_dispersion_imag
_atom_type_scat_source
C C 0.0033 0.0016 'International Tables Vol C Tables 4.2.6.8 and 6.1.1.4'
H H 0.0000 0.0000 'International Tables Vol C Tables 4.2.6.8 and 6.1.1.4'
Co Co 0.3494 0.9721 'International Tables Vol C Tables 4.2.6.8 and 6.1.1.4'
Cs Cs -0.3680 2.1192 'International Tables Vol C Tables 4.2.6.8 and 6.1.1.4'
N N 0.0061 0.0033 'International Tables Vol C Tables 4.2.6.8 and 6.1.1.4'
O O 0.0106 0.0060 'International Tables Vol C Tables 4.2.6.8 and 6.1.1.4'
P P 0.1023 0.0942 'International Tables Vol C Tables 4.2.6.8 and 6.1.1.4'

loop_
_geom_angle_atom_site_label_1
_geom_angle_atom_site_label_2
_geom_angle_atom_site_label_3
_geom_angle
_geom_angle_site_symmetry_1
_geom_angle_site_symmetry_3
O2 Co1 O3 180.0 . .
O2 Co1 N13 90.42(9) . .
O3 Co1 N13 89.58(9) . .
O2 Co1 N13 90.42(9) . 6_566
O3 Co1 N13 89.58(9) . 6_566
N13 Co1 N13 179.16(17) . 6_566
O2 Co1 N23 88.97(8) . 7_556
O3 Co1 N23 91.03(8) . 7_556
N13 Co1 N23 89.59(13) . 7_556
N13 Co1 N23 90.42(13) 6_566 7_556
O2 Co1 N23 88.97(8) . 4_565
O3 Co1 N23 91.03(8) . 4_565
N13 Co1 N23 90.42(13) . 4_565
N13 Co1 N23 89.59(13) 6_566 4_565
N23 Co1 N23 177.94(16) 7_556 4_565
O4' Cs1 O4' 48.5(2) 7_556 6_566
O4' Cs1 O4' 178.2(5) 7_556 4_565
O4' Cs1 O4' 130.1(4) 6_566 4_565
O4' Cs1 O4' 132.9(4) 7_556 2_665
O4' Cs1 O4' 178.2(5) 6_566 2_665
O4' Cs1 O4' 48.5(2) 4_565 2_665
O4' Cs1 O4' 71.1(3) 7_556 8_666
O4' Cs1 O4' 48.5(2) 6_566 8_666
O4' Cs1 O4' 109.0(3) 4_565 8_666
O4' Cs1 O4' 130.1(4) 2_665 8_666
O4' Cs1 O4' 48.5(2) 7_556 5_656
O4' Cs1 O4' 71.1(3) 6_566 5_656
O4' Cs1 O4' 132.9(4) 4_565 5_656
O4' Cs1 O4' 109.0(3) 2_665 5_656
O4' Cs1 O4' 48.5(2) 8_666 5_656
O4' Cs1 O4' 109.0(3) 7_556 3_655
O4' Cs1 O4' 132.9(4) 6_566 3_655
O4' Cs1 O4' 71.1(3) 4_565 3_655
O4' Cs1 O4' 48.5(2) 2_665 3_655
O4' Cs1 O4' 178.2(5) 8_666 3_655
O4' Cs1 O4' 130.1(4) 5_656 3_655
O4' Cs1 O4' 130.0(4) 7_556 .
O4' Cs1 O4' 109.0(3) 6_566 .
O4' Cs1 O4' 48.5(2) 4_565 .
O4' Cs1 O4' 71.1(3) 2_665 .
O4' Cs1 O4' 132.9(4) 8_666 .
O4' Cs1 O4' 178.1(5) 5_656 .
O4' Cs1 O4' 48.5(2) 3_655 .
O4' Cs1 O4 59.2(3) 7_556 6_566
O4' Cs1 O4 17.50(16) 6_566 6_566
O4' Cs1 O4 119.1(3) 4_565 6_566
O4' Cs1 O4 162.59(15) 2_665 6_566
O4' Cs1 O4 62.0(3) 8_666 6_566
O4' Cs1 O4 88.44(19) 5_656 6_566
O4' Cs1 O4 119.6(3) 3_655 6_566
O4' Cs1 O4 91.53(19) . 6_566
O4' Cs1 O4 162.59(15) 7_556 4_565
O4' Cs1 O4 119.1(3) 6_566 4_565
O4' Cs1 O4 17.50(16) 4_565 4_565
O4' Cs1 O4 59.2(3) 2_665 4_565
O4' Cs1 O4 91.53(19) 8_666 4_565
O4' Cs1 O4 119.6(3) 5_656 4_565
O4' Cs1 O4 88.44(19) 3_655 4_565
O4' Cs1 O4 62.0(3) . 4_565
O4 Cs1 O4 112.8(2) 6_566 4_565
O4' Cs1 O4 119.6(3) 7_556 2_665
O4' Cs1 O4 162.59(15) 6_566 2_665
O4' Cs1 O4 62.0(3) 4_565 2_665
O4' Cs1 O4 17.50(16) 2_665 2_665
O4' Cs1 O4 119.1(3) 8_666 2_665
O4' Cs1 O4 91.53(19) 5_656 2_665
O4' Cs1 O4 59.2(3) 3_655 2_665
O4' Cs1 O4 88.44(19) . 2_665
O4 Cs1 O4 178.3(2) 6_566 2_665
O4 Cs1 O4 68.70(7) 4_565 2_665
O4' Cs1 O4 17.50(16) 7_556 7_556
O4' Cs1 O4 62.0(3) 6_566 7_556
O4' Cs1 O4 162.59(15) 4_565 7_556
O4' Cs1 O4 119.6(3) 2_665 7_556
O4' Cs1 O4 88.44(19) 8_666 7_556
O4' Cs1 O4 59.2(3) 5_656 7_556
O4' Cs1 O4 91.53(19) 3_655 7_556
O4' Cs1 O4 119.1(3) . 7_556
O4 Cs1 O4 68.70(7) 6_566 7_556
O4 Cs1 O4 178.3(2) 4_565 7_556
O4 Cs1 O4 109.8(2) 2_665 7_556
O4' O4 Cs1 79.4(5) . .
O4 O4' Cs1 83.1(6) . .
O5 O5 Cs1 81.76(9) 7_556 .
O1 P1 N1 114.8(2) . .
O1 P1 N2 110.35(17) . .
N1 P1 N2 104.2(2) . .
O1 P1 C1' 119.0(4) . .
N1 P1 C1' 102.1(4) . .
N2 P1 C1' 104.8(3) . .
O1 P1 C1 106.7(3) . .
N1 P1 C1 104.0(3) . .
N2 P1 C1 116.9(3) . .
C11 N1 P1 127.4(3) . .
C11 N1 H1 116.3 . .
P1 N1 H1 116.3 . .
C12 C11 C16 117.1(4) . .
C12 C11 N1 123.4(4) . .
C16 C11 N1 119.4(4) . .
N13 C12 C11 123.0(4) . .
N13 C12 H12 118.5 . .
C11 C12 H12 118.5 . .
C12 N13 C14 119.0(4) . .
C12 N13 Co1 122.4(3) . .
C14 N13 Co1 118.5(3) . .
N13 C14 C15 121.6(5) . .
N13 C14 H14 119.2 . .
C15 C14 H14 119.2 . .
C16 C15 C14 118.9(4) . .
C16 C15 H15 120.5 . .
C14 C15 H15 120.5 . .
C15 C16 C11 120.3(4) . .
C15 C16 H16 119.9 . .
C11 C16 H16 119.9 . .
C21 N2 P1 128.6(3) . .
C21 N2 H2 115.7 . .
P1 N2 H2 115.7 . .
C26 C21 C22 119.0(4) . .
C26 C21 N2 119.9(4) . .
C22 C21 N2 121.0(4) . .
N23 C22 C21 121.7(4) . .
N23 C22 H22 119.1 . .
C21 C22 H22 119.1 . .
C24 N23 C22 118.3(4) . .
C24 N23 Co1 121.1(3) . 3_655
C22 N23 Co1 120.6(3) . 3_655
N23 C24 C25 123.0(5) . .
N23 C24 H24 118.5 . .
C25 C24 H24 118.5 . .
C24 C25 C26 118.2(5) . .
C24 C25 H25 120.9 . .
C26 C25 H25 120.9 . .
C21 C26 C25 119.8(4) . .
C21 C26 H26 120.1 . .
C25 C26 H26 120.1 . .
C2 C1 C6 120.0 . .
C2 C1 P1 117.6(4) . .
C6 C1 P1 122.3(4) . .
C1 C2 C3 120.0 . .
C1 C2 H2A 120.0 . .
C3 C2 H2A 120.0 . .
C4 C3 C2 120.0 . .
C4 C3 H3 120.0 . .
C2 C3 H3 120.0 . .
C3 C4 C5 120.0 . .
C3 C4 H4 120.0 . .
C5 C4 H4 120.0 . .
C6 C5 C4 120.0 . .
C6 C5 H5 120.0 . .
C4 C5 H5 120.0 . .
C5 C6 C1 120.0 . .
C5 C6 H6 120.0 . .
C1 C6 H6 120.0 . .
C2' C1' C6' 120.0 . .
C2' C1' P1 124.2(5) . .
C6' C1' P1 115.7(5) . .
C1' C2' C3' 120.0 . .
C1' C2' H2' 120.0 . .
C3' C2' H2' 120.0 . .
C4' C3' C2' 120.0 . .
C4' C3' H3' 120.0 . .
C2' C3' H3' 120.0 . .
C3' C4' C5' 120.0 . .
C3' C4' H4' 120.0 . .
C5' C4' H4' 120.0 . .
C4' C5' C6' 120.0 . .
C4' C5' H5' 120.0 . .
C6' C5' H5' 120.0 . .
C5' C6' C1' 120.0 . .
C5' C6' H6' 120.0 . .
C1' C6' H6' 120.0 . .

loop_
_geom_bond_atom_site_label_1
_geom_bond_atom_site_label_2
_geom_bond_distance
_geom_bond_site_symmetry_2
Co1 O2 2.076(3) .
Co1 O3 2.103(4) .
Co1 N13 2.158(4) .
Co1 N13 2.158(4) 6_566
Co1 N23 2.172(3) 7_556
Co1 N23 2.172(3) 4_565
Cs1 O4' 3.242(9) 7_556
Cs1 O4' 3.242(9) 6_566
Cs1 O4' 3.242(9) 4_565
Cs1 O4' 3.242(9) 2_665
Cs1 O4' 3.242(9) 8_666
Cs1 O4' 3.242(9) 5_656
Cs1 O4' 3.242(9) 3_655
Cs1 O4' 3.242(9) .
Cs1 O4 3.276(4) 6_566
Cs1 O4 3.276(4) 4_565
Cs1 O4 3.276(4) 2_665
Cs1 O4 3.276(4) 7_556
O4 O4' 0.992(9) .
O5 O5 0.964(10) 7_556
P1 O1 1.480(3) .
P1 N1 1.644(4) .
P1 N2 1.649(4) .
P1 C1' 1.797(6) .
P1 C1 1.803(6) .
N1 C11 1.400(6) .
N1 H1 0.8800 .
C11 C12 1.389(6) .
C11 C16 1.395(6) .
C12 N13 1.343(5) .
C12 H12 0.9500 .
N13 C14 1.347(5) .
C14 C15 1.387(7) .
C14 H14 0.9500 .
C15 C16 1.378(8) .
C15 H15 0.9500 .
C16 H16 0.9500 .
N2 C21 1.419(6) .
N2 H2 0.8800 .
C21 C26 1.365(6) .
C21 C22 1.396(6) .
C22 N23 1.345(5) .
C22 H22 0.9500 .
N23 C24 1.341(5) .
N23 Co1 2.172(3) 3_655
C24 C25 1.381(6) .
C24 H24 0.9500 .
C25 C26 1.384(7) .
C25 H25 0.9500 .
C26 H26 0.9500 .
C1 C2 1.3900 .
C1 C6 1.3900 .
C2 C3 1.3900 .
C2 H2A 0.9500 .
C3 C4 1.3900 .
C3 H3 0.9500 .
C4 C5 1.3900 .
C4 H4 0.9500 .
C5 C6 1.3900 .
C5 H5 0.9500 .
C6 H6 0.9500 .
C1' C2' 1.3900 .
C1' C6' 1.3900 .
C2' C3' 1.3900 .
C2' H2' 0.9500 .
C3' C4' 1.3900 .
C3' H3' 0.9500 .
C4' C5' 1.3900 .
C4' H4' 0.9500 .
C5' C6' 1.3900 .
C5' H5' 0.9500 .
C6' H6' 0.9500 .
